data_4334018
loop_
_publ_author_name
'Guo-Cang Wang'
'Herman H. Y. Sung'
'Feng-Rong Dai'
'Wai-Hang Chiu'
'Wai-Yeung Wong'
'Ian D. Williams'
'Wa-Hung Leung'

_publ_section_title
;
 Heterometallic Cerium(IV) Perrhenate, Permanganate, and Molybdate
 Complexes Supported by the Imidodiphosphinate Ligand [N(i-Pr2PO)2]-
;
_journal_name_full 'Inorganic Chemistry'
_journal_page_first 2556
_journal_page_last 2563
_journal_paper_doi 10.1021/ic302567e
_journal_volume 52
_journal_year 2013
_chemical_absolute_configuration ad
_chemical_formula_sum 'C24 H56 Ce N4 O10 P4'
_chemical_formula_weight 824.73
_chemical_name_systematic
; 
 ? 
;
_space_group_IT_number 4
_symmetry_cell_setting monoclinic
_symmetry_space_group_name_Hall 'P 2yb'
_symmetry_space_group_name_H-M 'P 1 21 1'
_atom_sites_solution_hydrogens geom
_atom_sites_solution_primary direct
_atom_sites_solution_secondary difmap
_audit_creation_method SHELXL-97
_cell_angle_alpha 90.00
_cell_angle_beta 108.785(2)
_cell_angle_gamma 90.00
_cell_formula_units_Z 2
_cell_length_a 9.6503(2)
_cell_length_b 14.9612(2)
_cell_length_c 13.6574(2)
_cell_measurement_reflns_used 5481
_cell_measurement_temperature 173(2)
_cell_measurement_theta_max 71.40
_cell_measurement_theta_min 3.41
_cell_volume 1866.82(6)
_computing_structure_refinement 'SHELXL-97 (Sheldrick, 1997)'
_computing_structure_solution 'SHELXS-97 (Sheldrick, 1990)'
_diffrn_ambient_temperature 173(2)
_diffrn_measured_fraction_theta_full 0.987
_diffrn_measured_fraction_theta_max 0.986
_diffrn_radiation_monochromator graphite
_diffrn_radiation_source 'fine-focus sealed tube'
_diffrn_radiation_type CuK\a
_diffrn_radiation_wavelength 1.54178
_diffrn_reflns_av_R_equivalents 0.0507
_diffrn_reflns_av_sigmaI/netI 0.0538
_diffrn_reflns_limit_h_max 11
_diffrn_reflns_limit_h_min -11
_diffrn_reflns_limit_k_max 16
_diffrn_reflns_limit_k_min -17
_diffrn_reflns_limit_l_max 16
_diffrn_reflns_limit_l_min -15
_diffrn_reflns_number 6880
_diffrn_reflns_theta_full 66.50
_diffrn_reflns_theta_max 66.99
_diffrn_reflns_theta_min 3.42
_exptl_absorpt_coefficient_mu 11.479
_exptl_absorpt_correction_T_max 1.00
_exptl_absorpt_correction_T_min 0.73
_exptl_absorpt_correction_type multi-scan
_exptl_absorpt_process_details SADABS
_exptl_crystal_colour yellow
_exptl_crystal_density_diffrn 1.467
_exptl_crystal_description block
_exptl_crystal_F_000 852
_exptl_crystal_size_max 0.19
_exptl_crystal_size_mid 0.16
_exptl_crystal_size_min 0.10
_refine_diff_density_max 2.330
_refine_diff_density_min -1.541
_refine_diff_density_rms 0.133
_refine_ls_abs_structure_details 'Flack H D (1983), Acta Cryst. A39, 876-881'
_refine_ls_abs_structure_Flack 0.255(6)
_refine_ls_extinction_method none
_refine_ls_goodness_of_fit_ref 1.017
_refine_ls_hydrogen_treatment constr
_refine_ls_matrix_type full
_refine_ls_number_parameters 389
_refine_ls_number_reflns 4853
_refine_ls_number_restraints 1
_refine_ls_restrained_S_all 1.017
_refine_ls_R_factor_all 0.0534
_refine_ls_R_factor_gt 0.0508
_refine_ls_shift/su_max 0.000
_refine_ls_shift/su_mean 0.000
_refine_ls_structure_factor_coef Fsqd
_refine_ls_weighting_details 'calc w=1/[\s^2^(Fo^2^)+(0.0930P)^2^+0.0000P] where P=(Fo^2^+2Fc^2^)/3'
_refine_ls_weighting_scheme calc
_refine_ls_wR_factor_gt 0.1196
_refine_ls_wR_factor_ref 0.1206
_reflns_number_gt 4504
_reflns_number_total 4853
_reflns_threshold_expression >2sigma(I)
_cod_data_source_file ic302567e_si_001_3.cif
_cod_data_source_block wang54cult
_cod_original_cell_volume 1866.82(5)
_cod_database_code 4334018

loop_
_symmetry_equiv_pos_as_xyz
'x, y, z'
'-x, y+1/2, -z'

loop_
_atom_site_label
_atom_site_type_symbol
_atom_site_fract_x
_atom_site_fract_y
_atom_site_fract_z
_atom_site_U_iso_or_equiv
_atom_site_adp_type
_atom_site_occupancy
_atom_site_symmetry_multiplicity
_atom_site_calc_flag
_atom_site_refinement_flags
Ce1 Ce 0.51338(4) 0.64125(3) 0.21954(3) 0.02121(13) Uani 1 1 d .
P1 P 0.8681(2) 0.70902(14) 0.36908(15) 0.0231(4) Uani 1 1 d .
P2 P 0.6689(2) 0.68451(16) 0.48509(16) 0.0243(4) Uani 1 1 d .
P3 P 0.34443(17) 0.6357(2) -0.05137(13) 0.0203(4) Uani 1 1 d .
P4 P 0.2042(2) 0.52341(14) 0.06100(15) 0.0220(4) Uani 1 1 d .
O1 O 0.7505(5) 0.6783(4) 0.2686(4) 0.0229(11) Uani 1 1 d .
O2 O 0.5398(6) 0.6724(4) 0.3846(4) 0.0228(11) Uani 1 1 d .
O3 O 0.4631(6) 0.6636(3) 0.0501(4) 0.0249(13) Uani 1 1 d .
O4 O 0.3152(6) 0.5543(4) 0.1650(5) 0.0259(13) Uani 1 1 d .
O11 O 0.6027(7) 0.5042(4) 0.3192(5) 0.0338(14) Uani 1 1 d .
O12 O 0.6999(11) 0.3901(5) 0.2664(7) 0.067(3) Uani 1 1 d .
O13 O 0.6275(7) 0.5081(4) 0.1674(5) 0.0352(14) Uani 1 1 d .
O21 O 0.3101(6) 0.7466(4) 0.2088(5) 0.0327(15) Uani 1 1 d .
O22 O 0.5165(6) 0.8094(5) 0.2203(5) 0.0341(15) Uani 1 1 d .
O23 O 0.3331(9) 0.8909(5) 0.2244(7) 0.056(2) Uani 1 1 d .
N1 N 0.8241(7) 0.7023(5) 0.4691(5) 0.0290(16) Uani 1 1 d .
N2 N 0.2175(7) 0.5731(5) -0.0367(5) 0.0233(14) Uani 1 1 d .
N10 N 0.6448(10) 0.4651(6) 0.2509(6) 0.041(2) Uani 1 1 d .
N20 N 0.3830(9) 0.8188(5) 0.2183(6) 0.0364(18) Uani 1 1 d .
C1 C 1.0308(8) 0.6402(11) 0.3861(6) 0.0325(16) Uani 1 1 d .
H1A H 1.0884 0.6670 0.3443 0.039 Uiso 1 1 calc R
C2 C 0.9873(12) 0.5456(7) 0.3468(9) 0.046(3) Uani 1 1 d .
H2A H 1.0756 0.5098 0.3558 0.068 Uiso 1 1 calc R
H2B H 0.9292 0.5477 0.2733 0.068 Uiso 1 1 calc R
H2C H 0.9292 0.5185 0.3861 0.068 Uiso 1 1 calc R
C3 C 1.1274(8) 0.6399(13) 0.5002(7) 0.052(2) Uani 1 1 d .
H3A H 1.2148 0.6036 0.5082 0.077 Uiso 1 1 calc R
H3B H 1.0722 0.6147 0.5427 0.077 Uiso 1 1 calc R
H3C H 1.1567 0.7013 0.5226 0.077 Uiso 1 1 calc R
C4 C 0.9101(10) 0.8238(6) 0.3459(7) 0.0308(18) Uani 1 1 d .
H4A H 0.8191 0.8592 0.3373 0.037 Uiso 1 1 calc R
C5 C 1.0307(13) 0.8655(8) 0.4375(9) 0.049(3) Uani 1 1 d .
H5A H 1.0480 0.9273 0.4207 0.074 Uiso 1 1 calc R
H5B H 1.1212 0.8309 0.4510 0.074 Uiso 1 1 calc R
H5C H 0.9996 0.8648 0.4991 0.074 Uiso 1 1 calc R
C6 C 0.9464(11) 0.8348(7) 0.2471(8) 0.038(2) Uani 1 1 d .
H6A H 0.9686 0.8977 0.2386 0.057 Uiso 1 1 calc R
H6B H 0.8626 0.8159 0.1883 0.057 Uiso 1 1 calc R
H6C H 1.0317 0.7980 0.2502 0.057 Uiso 1 1 calc R
C7 C 0.6841(11) 0.5782(7) 0.5582(8) 0.041(2) Uani 1 1 d .
H7A H 0.7093 0.5296 0.5165 0.049 Uiso 1 1 calc R
C8 C 0.8055(11) 0.5833(8) 0.6615(8) 0.045(3) Uani 1 1 d .
H8A H 0.8112 0.5266 0.6985 0.067 Uiso 1 1 calc R
H8B H 0.7847 0.6319 0.7029 0.067 Uiso 1 1 calc R
H8C H 0.8990 0.5948 0.6499 0.067 Uiso 1 1 calc R
C9 C 0.5385(12) 0.5552(8) 0.5716(9) 0.048(3) Uani 1 1 d .
H9A H 0.5478 0.4994 0.6107 0.072 Uiso 1 1 calc R
H9B H 0.4642 0.5479 0.5035 0.072 Uiso 1 1 calc R
H9C H 0.5091 0.6035 0.6093 0.072 Uiso 1 1 calc R
C10 C 0.6246(11) 0.7737(7) 0.5579(8) 0.040(2) Uani 1 1 d .
H10A H 0.6569 0.7540 0.6318 0.048 Uiso 1 1 calc R
C11 C 0.4612(13) 0.7930(10) 0.5280(13) 0.078(5) Uani 1 1 d .
H11A H 0.4446 0.8415 0.5711 0.117 Uiso 1 1 calc R
H11B H 0.4098 0.7392 0.5385 0.117 Uiso 1 1 calc R
H11C H 0.4239 0.8107 0.4550 0.117 Uiso 1 1 calc R
C12 C 0.7041(15) 0.8599(8) 0.5546(13) 0.069(4) Uani 1 1 d .
H12A H 0.6757 0.9052 0.5963 0.104 Uiso 1 1 calc R
H12B H 0.6785 0.8806 0.4829 0.104 Uiso 1 1 calc R
H12C H 0.8100 0.8498 0.5824 0.104 Uiso 1 1 calc R
C13 C 0.4421(9) 0.5772(6) -0.1259(6) 0.0253(17) Uani 1 1 d .
H13A H 0.4946 0.5265 -0.0818 0.030 Uiso 1 1 calc R
C14 C 0.5593(8) 0.6354(9) -0.1458(7) 0.0349(18) Uani 1 1 d .
H14A H 0.6091 0.6017 -0.1862 0.052 Uiso 1 1 calc R
H14B H 0.6306 0.6532 -0.0796 0.052 Uiso 1 1 calc R
H14C H 0.5138 0.6888 -0.1844 0.052 Uiso 1 1 calc R
C15 C 0.3404(11) 0.5355(7) -0.2248(7) 0.037(2) Uani 1 1 d .
H15A H 0.3987 0.5052 -0.2618 0.056 Uiso 1 1 calc R
H15B H 0.2811 0.5824 -0.2689 0.056 Uiso 1 1 calc R
H15C H 0.2760 0.4921 -0.2073 0.056 Uiso 1 1 calc R
C16 C 0.2665(9) 0.7370(6) -0.1189(6) 0.0274(17) Uani 1 1 d .
H16A H 0.3377 0.7613 -0.1516 0.033 Uiso 1 1 calc R
C17 C 0.2463(11) 0.8076(6) -0.0446(8) 0.035(2) Uani 1 1 d .
H17A H 0.2032 0.8614 -0.0835 0.052 Uiso 1 1 calc R
H17B H 0.3416 0.8224 0.0058 0.052 Uiso 1 1 calc R
H17C H 0.1812 0.7845 -0.0084 0.052 Uiso 1 1 calc R
C18 C 0.1218(11) 0.7209(7) -0.2053(8) 0.043(2) Uani 1 1 d .
H18A H 0.0844 0.7778 -0.2391 0.064 Uiso 1 1 calc R
H18B H 0.0505 0.6951 -0.1761 0.064 Uiso 1 1 calc R
H18C H 0.1379 0.6796 -0.2563 0.064 Uiso 1 1 calc R
C19 C 0.0202(9) 0.5406(6) 0.0664(6) 0.0267(18) Uani 1 1 d .
H19A H 0.0090 0.5038 0.1246 0.032 Uiso 1 1 calc R
C20 C -0.0953(9) 0.5100(7) -0.0336(8) 0.039(2) Uani 1 1 d .
H20A H -0.1932 0.5203 -0.0287 0.058 Uiso 1 1 calc R
H20B H -0.0826 0.4461 -0.0441 0.058 Uiso 1 1 calc R
H20C H -0.0843 0.5439 -0.0920 0.058 Uiso 1 1 calc R
C21 C -0.0042(8) 0.6381(11) 0.0880(7) 0.042(2) Uani 1 1 d .
H21A H -0.1039 0.6457 0.0904 0.064 Uiso 1 1 calc R
H21B H 0.0093 0.6756 0.0329 0.064 Uiso 1 1 calc R
H21C H 0.0663 0.6557 0.1545 0.064 Uiso 1 1 calc R
C22 C 0.2228(10) 0.4026(6) 0.0506(7) 0.0307(19) Uani 1 1 d .
H22A H 0.1324 0.3811 -0.0039 0.037 Uiso 1 1 calc R
C23 C 0.2286(14) 0.3560(7) 0.1494(9) 0.051(3) Uani 1 1 d .
H23A H 0.2380 0.2914 0.1413 0.077 Uiso 1 1 calc R
H23B H 0.1386 0.3685 0.1655 0.077 Uiso 1 1 calc R
H23C H 0.3131 0.3778 0.2059 0.077 Uiso 1 1 calc R
C24 C 0.3522(11) 0.3768(6) 0.0154(8) 0.036(2) Uani 1 1 d .
H24A H 0.3571 0.3115 0.0108 0.054 Uiso 1 1 calc R
H24B H 0.4431 0.3991 0.0654 0.054 Uiso 1 1 calc R
H24C H 0.3397 0.4031 -0.0526 0.054 Uiso 1 1 calc R

loop_
_atom_site_aniso_label
_atom_site_aniso_U_11
_atom_site_aniso_U_22
_atom_site_aniso_U_33
_atom_site_aniso_U_23
_atom_site_aniso_U_13
_atom_site_aniso_U_12
Ce1 0.02342(18) 0.02162(19) 0.01510(19) -0.0021(2) 0.00135(12) 0.0008(2)
P1 0.0209(9) 0.0277(10) 0.0198(10) -0.0010(8) 0.0054(7) 0.0004(8)
P2 0.0259(9) 0.0312(10) 0.0168(10) -0.0073(8) 0.0084(8) -0.0061(8)
P3 0.0212(7) 0.0229(9) 0.0157(8) 0.0020(10) 0.0045(6) -0.0015(11)
P4 0.0241(9) 0.0222(10) 0.0188(10) -0.0001(8) 0.0055(7) -0.0026(8)
O1 0.021(2) 0.025(2) 0.022(3) 0.001(2) 0.006(2) 0.001(2)
O2 0.027(3) 0.026(3) 0.017(3) 0.000(2) 0.010(2) 0.004(2)
O3 0.030(3) 0.024(3) 0.018(3) 0.001(2) 0.004(2) -0.003(2)
O4 0.027(3) 0.028(3) 0.021(3) 0.000(3) 0.006(2) -0.001(2)
O11 0.053(4) 0.020(3) 0.023(3) 0.002(2) 0.005(3) 0.010(3)
O12 0.102(7) 0.027(4) 0.057(5) -0.008(4) 0.004(5) 0.028(4)
O13 0.041(3) 0.035(3) 0.025(3) -0.009(3) 0.003(3) 0.003(3)
O21 0.025(3) 0.033(4) 0.036(4) -0.006(3) 0.004(3) -0.001(3)
O22 0.031(3) 0.032(4) 0.038(4) 0.001(3) 0.009(3) 0.000(3)
O23 0.059(5) 0.032(4) 0.069(5) -0.008(4) 0.009(4) 0.016(4)
N1 0.025(3) 0.037(4) 0.022(3) -0.004(3) 0.003(3) 0.001(3)
N2 0.022(3) 0.029(3) 0.018(3) -0.006(3) 0.006(3) -0.005(3)
N10 0.050(5) 0.036(5) 0.028(4) -0.011(4) 0.000(4) 0.000(4)
N20 0.039(4) 0.028(4) 0.034(4) -0.008(3) 0.000(3) 0.011(3)
C1 0.027(3) 0.043(4) 0.030(4) 0.003(6) 0.013(3) 0.007(6)
C2 0.049(6) 0.038(5) 0.049(6) 0.002(5) 0.014(5) 0.020(5)
C3 0.026(4) 0.083(7) 0.040(5) 0.007(8) 0.002(3) 0.013(8)
C4 0.031(4) 0.029(4) 0.036(5) 0.001(4) 0.015(4) 0.003(4)
C5 0.052(6) 0.048(6) 0.047(6) -0.012(5) 0.016(5) -0.020(5)
C6 0.049(5) 0.033(5) 0.038(5) 0.007(4) 0.021(4) 0.000(4)
C7 0.035(5) 0.036(5) 0.045(6) 0.007(4) 0.004(4) 0.004(4)
C8 0.034(5) 0.060(7) 0.035(5) 0.005(5) 0.005(4) -0.006(5)
C9 0.041(6) 0.060(7) 0.040(6) 0.020(5) 0.008(4) -0.001(5)
C10 0.048(5) 0.045(6) 0.028(5) -0.006(4) 0.014(4) -0.003(5)
C11 0.050(7) 0.069(9) 0.126(13) -0.059(9) 0.043(8) -0.010(7)
C12 0.064(8) 0.030(6) 0.117(12) -0.022(7) 0.035(8) -0.008(5)
C13 0.029(4) 0.023(4) 0.024(4) 0.000(3) 0.008(3) 0.003(3)
C14 0.030(3) 0.041(5) 0.039(4) -0.005(6) 0.019(3) -0.004(5)
C15 0.043(5) 0.041(5) 0.030(5) -0.010(4) 0.015(4) -0.007(4)
C16 0.032(4) 0.025(4) 0.025(4) 0.004(3) 0.010(3) 0.000(3)
C17 0.044(5) 0.024(4) 0.037(5) -0.003(4) 0.013(4) 0.004(4)
C18 0.041(5) 0.036(5) 0.042(6) 0.006(5) 0.000(4) 0.005(4)
C19 0.024(4) 0.035(5) 0.024(4) 0.003(4) 0.012(3) -0.007(3)
C20 0.021(4) 0.048(6) 0.045(6) -0.002(5) 0.006(4) -0.003(4)
C21 0.027(4) 0.041(5) 0.058(5) -0.005(7) 0.012(3) -0.001(6)
C22 0.036(5) 0.025(4) 0.030(5) 0.000(4) 0.009(4) -0.002(4)
C23 0.074(8) 0.030(5) 0.060(7) 0.008(5) 0.037(6) -0.001(5)
C24 0.042(5) 0.024(4) 0.043(5) -0.008(4) 0.016(4) 0.002(4)

loop_
_atom_type_symbol
_atom_type_description
_atom_type_scat_dispersion_real
_atom_type_scat_dispersion_imag
_atom_type_scat_source
C C 0.0181 0.0091 'International Tables Vol C Tables 4.2.6.8 and 6.1.1.4'
H H 0.0000 0.0000 'International Tables Vol C Tables 4.2.6.8 and 6.1.1.4'
N N 0.0311 0.0180 'International Tables Vol C Tables 4.2.6.8 and 6.1.1.4'
O O 0.0492 0.0322 'International Tables Vol C Tables 4.2.6.8 and 6.1.1.4'
P P 0.2955 0.4335 'International Tables Vol C Tables 4.2.6.8 and 6.1.1.4'
Ce Ce -1.8482 9.6596 'International Tables Vol C Tables 4.2.6.8 and 6.1.1.4'

loop_
_geom_angle_atom_site_label_1
_geom_angle_atom_site_label_2
_geom_angle_atom_site_label_3
_geom_angle
O3 Ce1 O4 82.2(2)
O3 Ce1 O2 158.6(2)
O4 Ce1 O2 105.4(2)
O3 Ce1 O1 97.63(19)
O4 Ce1 O1 158.1(2)
O2 Ce1 O1 82.71(19)
O3 Ce1 O11 128.30(19)
O4 Ce1 O11 79.0(2)
O2 Ce1 O11 73.1(2)
O1 Ce1 O11 84.2(2)
O3 Ce1 O21 86.6(2)
O4 Ce1 O21 77.0(2)
O2 Ce1 O21 76.0(2)
O1 Ce1 O21 124.9(2)
O11 Ce1 O21 133.7(2)
O3 Ce1 O13 78.0(2)
O4 Ce1 O13 81.3(2)
O2 Ce1 O13 122.6(2)
O1 Ce1 O13 77.3(2)
O11 Ce1 O13 51.9(2)
O21 Ce1 O13 154.8(2)
O3 Ce1 O22 81.52(19)
O4 Ce1 O22 126.3(2)
O2 Ce1 O22 77.9(2)
O1 Ce1 O22 75.0(2)
O11 Ce1 O22 146.1(2)
O21 Ce1 O22 51.23(19)
O13 Ce1 O22 142.7(2)
O3 Ce1 N10 103.2(2)
O4 Ce1 N10 78.9(2)
O2 Ce1 N10 98.0(2)
O1 Ce1 N10 79.9(2)
O11 Ce1 N10 25.9(2)
O21 Ce1 N10 152.4(2)
O13 Ce1 N10 25.9(2)
O22 Ce1 N10 154.9(2)
O3 Ce1 N20 84.8(2)
O4 Ce1 N20 101.9(2)
O2 Ce1 N20 74.1(2)
O1 Ce1 N20 99.9(2)
O11 Ce1 N20 146.1(2)
O21 Ce1 N20 25.4(2)
O13 Ce1 N20 161.9(2)
O22 Ce1 N20 25.9(2)
N10 Ce1 N20 172.0(2)
O1 P1 N1 115.6(3)
O1 P1 C4 105.5(4)
N1 P1 C4 110.7(4)
O1 P1 C1 107.5(4)
N1 P1 C1 108.5(4)
C4 P1 C1 108.9(5)
O2 P2 N1 114.9(3)
O2 P2 C10 108.2(4)
N1 P2 C10 110.6(4)
O2 P2 C7 106.2(4)
N1 P2 C7 107.4(4)
C10 P2 C7 109.3(5)
O3 P3 N2 114.9(3)
O3 P3 C16 107.3(4)
N2 P3 C16 110.1(4)
O3 P3 C13 105.3(3)
N2 P3 C13 110.1(4)
C16 P3 C13 108.9(4)
O4 P4 N2 114.7(4)
O4 P4 C19 108.4(4)
N2 P4 C19 108.4(4)
O4 P4 C22 108.1(4)
N2 P4 C22 111.5(4)
C19 P4 C22 105.3(4)
P1 O1 Ce1 136.7(3)
P2 O2 Ce1 136.1(3)
P3 O3 Ce1 137.8(3)
P4 O4 Ce1 138.1(4)
N10 O11 Ce1 96.6(5)
N10 O13 Ce1 95.2(5)
N20 O21 Ce1 97.7(5)
N20 O22 Ce1 95.7(5)
P1 N1 P2 131.3(5)
P4 N2 P3 131.1(4)
O12 N10 O13 122.7(9)
O12 N10 O11 120.9(9)
O13 N10 O11 116.3(8)
O12 N10 Ce1 178.4(8)
O13 N10 Ce1 58.9(4)
O11 N10 Ce1 57.5(4)
O23 N20 O21 123.5(8)
O23 N20 O22 121.4(9)
O21 N20 O22 115.1(7)
O23 N20 Ce1 175.9(7)
O21 N20 Ce1 56.9(4)
O22 N20 Ce1 58.5(4)
C2 C1 C3 111.3(12)
C2 C1 P1 110.5(6)
C3 C1 P1 110.2(7)
C6 C4 C5 110.5(8)
C6 C4 P1 112.9(7)
C5 C4 P1 113.2(7)
C9 C7 C8 111.5(9)
C9 C7 P2 110.1(7)
C8 C7 P2 111.1(7)
C12 C10 C11 108.8(10)
C12 C10 P2 113.8(8)
C11 C10 P2 113.7(7)
C14 C13 C15 112.4(7)
C14 C13 P3 111.9(7)
C15 C13 P3 113.0(6)
C17 C16 C18 110.1(8)
C17 C16 P3 111.3(6)
C18 C16 P3 112.9(6)
C21 C19 C20 110.2(7)
C21 C19 P4 110.9(6)
C20 C19 P4 111.2(6)
C23 C22 C24 111.6(8)
C23 C22 P4 111.4(7)
C24 C22 P4 112.7(6)

loop_
_geom_bond_atom_site_label_1
_geom_bond_atom_site_label_2
_geom_bond_distance
Ce1 O3 2.232(5)
Ce1 O4 2.233(6)
Ce1 O2 2.235(5)
Ce1 O1 2.238(5)
Ce1 O11 2.458(6)
Ce1 O21 2.483(6)
Ce1 O13 2.489(6)
Ce1 O22 2.516(7)
Ce1 N10 2.896(9)
Ce1 N20 2.938(8)
P1 O1 1.543(5)
P1 N1 1.558(7)
P1 C4 1.815(9)
P1 C1 1.830(10)
P2 O2 1.538(6)
P2 N1 1.604(7)
P2 C10 1.797(10)
P2 C7 1.859(10)
P3 O3 1.544(5)
P3 N2 1.605(7)
P3 C16 1.807(9)
P3 C13 1.819(8)
P4 O4 1.549(6)
P4 N2 1.568(7)
P4 C19 1.820(8)
P4 C22 1.827(9)
O11 N10 1.274(10)
O12 N10 1.230(11)
O13 N10 1.271(11)
O21 N20 1.273(11)
O22 N20 1.288(9)
O23 N20 1.194(11)
C1 C2 1.523(18)
C1 C3 1.537(11)
C4 C6 1.508(12)
C4 C5 1.541(13)
C7 C9 1.515(14)
C7 C8 1.519(14)
C10 C12 1.508(16)
C10 C11 1.524(15)
C13 C14 1.520(12)
C13 C15 1.524(12)
C16 C17 1.519(12)
C16 C18 1.529(12)
C19 C21 1.521(17)
C19 C20 1.529(12)
C22 C23 1.504(14)
C22 C24 1.525(12)
